data_7022177
loop_
_publ_author_name
'Du, Peng'
'Yang, Yan'
'Yang, Jin'
'Liu, Bing-Kun'
'Ma, Jian-Fang'

_publ_section_title
;
 Syntheses, structures, photoluminescence, photocatalysis, and
 photoelectronic effects of 3D mixed high-connected metal-organic
 frameworks based on octanuclear and dodecanuclear secondary building
 units.
;
_journal_issue 5
_journal_name_full 'Dalton transactions (Cambridge, England : 2003)'
_journal_page_first 1567
_journal_page_last 1580
_journal_paper_doi 10.1039/c2dt31964k
_journal_volume 42
_journal_year 2013
_chemical_formula_moiety 'C48 H23 N2 O18.5 Cd4'
_chemical_formula_sum 'C48 H23 Cd4 N2 O18.5'
_chemical_formula_weight 1373.34
_chemical_name_systematic
;
?
;
_space_group_IT_number 2
_symmetry_cell_setting triclinic
_symmetry_space_group_name_Hall '-P 1'
_symmetry_space_group_name_H-M 'P -1'
_atom_sites_solution_hydrogens geom
_atom_sites_solution_primary direct
_atom_sites_solution_secondary difmap
_audit_creation_method SHELXL-97
_cell_angle_alpha 102.338(3)
_cell_angle_beta 93.090(3)
_cell_angle_gamma 97.491(3)
_cell_formula_units_Z 2
_cell_length_a 10.4300(3)
_cell_length_b 15.0030(5)
_cell_length_c 15.4310(5)
_cell_measurement_reflns_used 4111
_cell_measurement_temperature 293(2)
_cell_measurement_theta_max 29.1888
_cell_measurement_theta_min 2.7566
_cell_volume 2330.41(13)
_computing_cell_refinement CrysAlis
_computing_data_collection 'CrysAlis (Oxford Diffraction, 2006)'
_computing_data_reduction CrysAlis
_computing_structure_refinement 'SHELXL-97 (Sheldrick, 2008)'
_computing_structure_solution 'SHELXS-97 (Sheldrick, 2008)'
_diffrn_ambient_temperature 293(2)
_diffrn_detector_area_resol_mean 10.2375
_diffrn_measured_fraction_theta_full 0.996
_diffrn_measured_fraction_theta_max 0.996
_diffrn_measurement_device_type 'Oxford Diffraction Gemini R Ultra'
_diffrn_measurement_method '\w scan'
_diffrn_radiation_monochromator graphite
_diffrn_radiation_source 'fine-focus sealed tube'
_diffrn_radiation_type MoK\a
_diffrn_radiation_wavelength 0.71069
_diffrn_reflns_av_R_equivalents 0.0445
_diffrn_reflns_av_sigmaI/netI 0.0802
_diffrn_reflns_limit_h_max 9
_diffrn_reflns_limit_h_min -12
_diffrn_reflns_limit_k_max 17
_diffrn_reflns_limit_k_min -17
_diffrn_reflns_limit_l_max 18
_diffrn_reflns_limit_l_min -16
_diffrn_reflns_number 14400
_diffrn_reflns_theta_full 25.03
_diffrn_reflns_theta_max 25.03
_diffrn_reflns_theta_min 2.76
_exptl_absorpt_coefficient_mu 1.882
_exptl_absorpt_correction_T_max 1.00000
_exptl_absorpt_correction_T_min 0.83511
_exptl_absorpt_correction_type multi-scan
_exptl_absorpt_process_details
;
CrysAlis (Oxford Diffraction, 2006)
;
_exptl_crystal_colour colourless
_exptl_crystal_density_diffrn 1.957
_exptl_crystal_density_method 'not measured'
_exptl_crystal_description block
_exptl_crystal_F_000 1330
_exptl_crystal_size_max 0.26
_exptl_crystal_size_mid 0.22
_exptl_crystal_size_min 0.17
_refine_diff_density_max 0.893
_refine_diff_density_min -0.706
_refine_diff_density_rms 0.137
_refine_ls_extinction_method none
_refine_ls_goodness_of_fit_ref 1.135
_refine_ls_hydrogen_treatment mixed
_refine_ls_matrix_type full
_refine_ls_number_parameters 718
_refine_ls_number_reflns 8214
_refine_ls_number_restraints 24
_refine_ls_restrained_S_all 1.138
_refine_ls_R_factor_all 0.0804
_refine_ls_R_factor_gt 0.0561
_refine_ls_shift/su_max 0.000
_refine_ls_shift/su_mean 0.000
_refine_ls_structure_factor_coef Fsqd
_refine_ls_weighting_details 'calc w=1/[\s^2^(Fo^2^)+(0.0113P)^2^+8.8064P] where P=(Fo^2^+2Fc^2^)/3'
_refine_ls_weighting_scheme calc
_refine_ls_wR_factor_gt 0.1011
_refine_ls_wR_factor_ref 0.1099
_reflns_number_gt 6345
_reflns_number_total 8214
_reflns_threshold_expression >2\s(I)
_cod_data_source_file c2dt31964k.txt
_cod_data_source_block Compound-3
_cod_depositor_comments
;
The following automatic conversions were performed:

'_symmetry_cell_setting' value 'Triclinic' changed to 'triclinic'
according to /home/saulius/struct/CIF-dictionaries/cif_core.dic
dictionary named 'cif_core.dic' version 2.4.2 from 2011-04-26.

Automatic conversion script
Id: cif_fix_values 1891 2012-01-12 08:04:46Z andrius 
;
_cod_original_sg_symbol_H-M p-1
_cod_database_code 7022177

loop_
_symmetry_equiv_pos_as_xyz
'x, y, z'
'-x, -y, -z'

loop_
_atom_site_label
_atom_site_type_symbol
_atom_site_fract_x
_atom_site_fract_y
_atom_site_fract_z
_atom_site_U_iso_or_equiv
_atom_site_adp_type
_atom_site_occupancy
_atom_site_symmetry_multiplicity
_atom_site_calc_flag
_atom_site_refinement_flags
Cd1 Cd 0.13215(6) 0.28201(4) -0.01693(3) 0.02641(16) Uani 1 1 d .
Cd2 Cd 0.05644(7) 0.32911(4) -0.21952(4) 0.03687(19) Uani 1 1 d .
Cd3 Cd 0.39566(6) 0.43422(4) -0.09087(3) 0.02421(15) Uani 1 1 d .
Cd4 Cd 0.36531(5) 0.41799(4) 0.16428(3) 0.02385(15) Uani 1 1 d .
C1 C -0.2493(8) 0.1971(5) 0.0292(5) 0.0264(18) Uani 1 1 d .
C2 C -0.3541(8) 0.2366(5) 0.0005(5) 0.0279(19) Uani 1 1 d .
H2 H -0.3403 0.2806 -0.0336 0.033 Uiso 1 1 calc R
C3 C -0.4771(8) 0.2104(5) 0.0227(5) 0.0253(18) Uani 1 1 d .
C4 C -0.4999(8) 0.1431(6) 0.0726(5) 0.033(2) Uani 1 1 d .
H4 H -0.5831 0.1261 0.0881 0.040 Uiso 1 1 calc R
C5 C -0.3976(9) 0.1021(6) 0.0984(6) 0.039(2) Uani 1 1 d .
C6 C -0.2725(8) 0.1284(6) 0.0773(5) 0.032(2) Uani 1 1 d .
H6 H -0.2043 0.1004 0.0951 0.039 Uiso 1 1 calc R
C7 C -0.1147(8) 0.2296(6) 0.0109(5) 0.0273(19) Uani 1 1 d .
C8 C -0.5833(8) 0.2618(5) -0.0021(5) 0.030(2) Uani 1 1 d .
C9 C -0.5313(9) 0.0032(6) 0.1695(6) 0.043(2) Uani 1 1 d .
H9A H -0.5881 -0.0277 0.1169 0.052 Uiso 1 1 calc R
H9B H -0.5695 0.0556 0.1999 0.052 Uiso 1 1 calc R
C10 C -0.5186(8) -0.0617(6) 0.2295(5) 0.0292(19) Uani 1 1 d .
C11 C -0.6096(8) -0.1365(6) 0.2250(5) 0.032(2) Uani 1 1 d .
H11 H -0.6793 -0.1488 0.1819 0.039 Uiso 1 1 calc R
C12 C -0.6014(9) -0.1950(6) 0.2829(5) 0.038(2) Uani 1 1 d .
H12 H -0.6661 -0.2451 0.2783 0.045 Uiso 1 1 calc R
C13 C -0.4982(8) -0.1803(5) 0.3477(5) 0.0258(18) Uani 1 1 d .
C14 C -0.4064(9) -0.1033(6) 0.3527(5) 0.037(2) Uani 1 1 d .
H14 H -0.3369 -0.0904 0.3959 0.044 Uiso 1 1 calc R
C15 C -0.4159(9) -0.0455(6) 0.2948(6) 0.040(2) Uani 1 1 d .
H15 H -0.3523 0.0053 0.2996 0.049 Uiso 1 1 calc R
C16 C -0.4885(8) -0.2400(5) 0.4117(5) 0.0293(19) Uani 1 1 d .
C17 C -0.5049(11) -0.3352(6) 0.3857(5) 0.046(3) Uani 1 1 d .
C18' C -0.538(3) -0.388(2) 0.4477(17) 0.044(7) Uani 0.50 1 d P
C18 C -0.467(2) -0.3883(19) 0.4546(17) 0.039(6) Uani 0.50 1 d P
C19 C -0.443(2) -0.3421(16) 0.5442(13) 0.043(5) Uani 0.50 1 d PU
C19' C -0.515(2) -0.3502(16) 0.5379(15) 0.046(6) Uani 0.50 1 d PU
C20 C -0.4646(11) -0.2509(7) 0.5668(6) 0.053(3) Uani 1 1 d .
C21 C -0.4715(9) -0.1984(6) 0.5037(5) 0.040(2) Uani 1 1 d .
H21 H -0.4647 -0.1346 0.5219 0.048 Uiso 1 1 calc R
C22 C -0.5231(11) -0.3905(6) 0.2903(6) 0.048(3) Uani 1 1 d .
C23 C -0.0206(7) 0.3460(5) 0.2249(5) 0.0253(18) Uani 1 1 d .
C24 C -0.1272(8) 0.3802(5) 0.1962(5) 0.0277(19) Uani 1 1 d .
H24 H -0.1193 0.4175 0.1552 0.033 Uiso 1 1 calc R
C25 C -0.2466(8) 0.3592(5) 0.2281(5) 0.0266(18) Uani 1 1 d .
C26 C -0.2574(8) 0.3029(6) 0.2884(5) 0.032(2) Uani 1 1 d .
H26 H -0.3373 0.2886 0.3100 0.039 Uiso 1 1 calc R
C27 C -0.1503(8) 0.2675(6) 0.3170(5) 0.035(2) Uani 1 1 d .
C28 C -0.0320(8) 0.2899(6) 0.2859(5) 0.034(2) Uani 1 1 d .
H28 H 0.0405 0.2673 0.3056 0.040 Uiso 1 1 calc R
C29 C 0.1122(8) 0.3694(5) 0.1946(5) 0.0283(19) Uani 1 1 d .
C30 C -0.3630(9) 0.3945(6) 0.1951(5) 0.031(2) Uani 1 1 d .
C31 C -0.0633(9) 0.1734(6) 0.4030(6) 0.041(2) Uani 1 1 d .
H31A H 0.0143 0.2188 0.4167 0.049 Uiso 1 1 calc R
H31B H -0.0489 0.1253 0.3530 0.049 Uiso 1 1 calc R
C32 C -0.0886(9) 0.1326(6) 0.4821(5) 0.033(2) Uani 1 1 d .
C33 C -0.2101(9) 0.0998(6) 0.5027(5) 0.035(2) Uani 1 1 d .
H33 H -0.2828 0.1052 0.4677 0.042 Uiso 1 1 calc R
C34 C -0.2259(9) 0.0591(6) 0.5743(5) 0.035(2) Uani 1 1 d .
H34 H -0.3090 0.0378 0.5871 0.042 Uiso 1 1 calc R
C35 C -0.1182(8) 0.0496(5) 0.6281(5) 0.0280(19) Uani 1 1 d .
C36 C 0.0040(8) 0.0844(5) 0.6091(5) 0.032(2) Uani 1 1 d .
H36 H 0.0767 0.0804 0.6449 0.038 Uiso 1 1 calc R
C37 C 0.0185(8) 0.1249(5) 0.5374(5) 0.031(2) Uani 1 1 d .
H37 H 0.1014 0.1477 0.5255 0.037 Uiso 1 1 calc R
C38 C -0.1316(8) 0.0034(5) 0.7045(5) 0.0285(19) Uani 1 1 d .
C39 C -0.2028(9) -0.0834(5) 0.6917(5) 0.035(2) Uani 1 1 d .
H39 H -0.2468 -0.1104 0.6364 0.042 Uiso 1 1 calc R
C40 C -0.2102(9) -0.1318(6) 0.7601(6) 0.042(2) Uani 1 1 d .
H40 H -0.2604 -0.1895 0.7506 0.050 Uiso 1 1 calc R
C41 C -0.1442(9) -0.0940(6) 0.8394(6) 0.045(3) Uani 1 1 d .
H41 H -0.1465 -0.1267 0.8843 0.054 Uiso 1 1 calc R
C42 C -0.0727(9) -0.0069(6) 0.8551(6) 0.047(3) Uani 1 1 d .
H42 H -0.0284 0.0187 0.9107 0.056 Uiso 1 1 calc R
C43 C -0.0664(8) 0.0429(6) 0.7888(5) 0.031(2) Uani 1 1 d .
C44 C 0.0010(9) 0.1413(6) 0.8132(5) 0.032(2) Uani 1 1 d .
C45 C -0.100(2) 0.4113(17) -0.3522(15) 0.044(6) Uani 0.50 1 d P
C45' C -0.059(3) 0.3787(18) -0.397(2) 0.062(7) Uani 0.50 1 d P
C46 C -0.027(3) 0.397(2) -0.477(2) 0.039(7) Uani 0.50 1 d P
C46' C 0.021(4) 0.411(2) -0.468(2) 0.045(9) Uani 0.50 1 d PU
C47 C 0.154(3) 0.399(3) -0.391(2) 0.053(8) Uani 0.50 1 d P
C47' C 0.084(3) 0.387(2) -0.398(2) 0.049(7) Uani 0.50 1 d P
C48 C -0.193(2) 0.5601(19) -0.4645(14) 0.071(7) Uani 0.50 1 d P
C48' C -0.216(2) 0.4557(16) -0.4766(13) 0.062(6) Uani 0.50 1 d P
O1 O -0.0230(5) 0.1951(4) 0.0375(4) 0.0356(14) Uani 1 1 d .
O2 O -0.0969(6) 0.2944(4) -0.0300(4) 0.0380(14) Uani 1 1 d .
O3 O -0.5738(6) 0.2935(4) -0.0698(3) 0.0368(14) Uani 1 1 d .
O4 O -0.6783(5) 0.2682(4) 0.0477(3) 0.0292(13) Uani 1 1 d .
O5 O -0.4089(6) 0.0340(5) 0.1443(4) 0.0540(18) Uani 1 1 d .
O6 O -0.4366(7) -0.3766(4) 0.2401(4) 0.0441(16) Uani 1 1 d .
O7 O -0.6264(8) -0.4459(4) 0.2679(5) 0.072(2) Uani 1 1 d .
O8 O 0.2090(5) 0.3596(4) 0.2407(3) 0.0322(13) Uani 1 1 d .
O9 O 0.1239(5) 0.3985(4) 0.1233(3) 0.0332(14) Uani 1 1 d .
O10 O -0.3522(6) 0.4366(4) 0.1339(4) 0.0455(16) Uani 1 1 d .
O11 O -0.4692(6) 0.3756(5) 0.2286(4) 0.0468(17) Uani 1 1 d .
O12 O -0.1710(6) 0.2160(5) 0.3797(4) 0.0513(18) Uani 1 1 d .
O13 O -0.0565(6) 0.1983(4) 0.7823(4) 0.0400(15) Uani 1 1 d .
O14 O 0.1047(6) 0.1605(4) 0.8612(4) 0.0398(15) Uani 1 1 d .
O15 O 0.1763(5) 0.3906(3) -0.0961(3) 0.0246(12) Uani 1 1 d .
O16 O 0.3942(5) 0.4972(4) 0.0584(3) 0.0278(13) Uani 1 1 d .
N1 N 0.0294(11) 0.3815(6) -0.3378(6) 0.063(3) Uani 1 1 d .
N2 N 0.113(2) 0.4114(14) -0.4696(12) 0.062(6) Uani 0.50 1 d P
N2' N -0.1027(18) 0.4252(12) -0.4341(12) 0.048(4) Uani 0.50 1 d P
O1W O 0.2271(6) 0.2513(5) -0.2673(4) 0.0575(19) Uani 1 1 d .
O2W O -0.1363(7) 0.3880(5) -0.1619(5) 0.074(2) Uani 1 1 d .
O3W O 0.0000 0.5000 0.0000 0.098(4) Uani 1 2 d SU

loop_
_atom_site_aniso_label
_atom_site_aniso_U_11
_atom_site_aniso_U_22
_atom_site_aniso_U_33
_atom_site_aniso_U_23
_atom_site_aniso_U_13
_atom_site_aniso_U_12
Cd1 0.0179(3) 0.0359(4) 0.0265(3) 0.0129(3) 0.0010(2) -0.0015(3)
Cd2 0.0373(4) 0.0352(4) 0.0370(4) 0.0125(3) -0.0086(3) -0.0010(3)
Cd3 0.0188(3) 0.0278(3) 0.0267(3) 0.0115(2) -0.0001(2) -0.0021(2)
Cd4 0.0157(3) 0.0307(3) 0.0263(3) 0.0106(2) 0.0030(2) 0.0000(3)
C1 0.019(5) 0.031(4) 0.034(4) 0.013(4) 0.009(3) 0.007(4)
C2 0.032(5) 0.027(4) 0.029(4) 0.015(3) 0.011(4) 0.004(4)
C3 0.019(4) 0.033(5) 0.027(4) 0.008(3) 0.005(3) 0.009(4)
C4 0.023(5) 0.043(5) 0.042(5) 0.025(4) 0.007(4) 0.009(4)
C5 0.032(6) 0.048(6) 0.047(5) 0.027(4) 0.015(4) 0.014(4)
C6 0.021(5) 0.044(5) 0.041(5) 0.024(4) 0.006(4) 0.013(4)
C7 0.019(5) 0.033(5) 0.029(4) 0.009(4) 0.010(3) -0.005(4)
C8 0.032(5) 0.025(4) 0.032(5) 0.009(4) -0.009(4) 0.001(4)
C9 0.037(6) 0.046(6) 0.054(6) 0.025(5) 0.010(4) 0.006(5)
C10 0.024(5) 0.041(5) 0.027(4) 0.014(4) 0.012(3) 0.007(4)
C11 0.035(5) 0.038(5) 0.028(4) 0.020(4) -0.002(4) 0.003(4)
C12 0.043(6) 0.036(5) 0.033(5) 0.011(4) 0.006(4) -0.005(4)
C13 0.023(5) 0.029(4) 0.024(4) 0.002(3) 0.006(3) 0.003(4)
C14 0.031(5) 0.042(5) 0.036(5) 0.014(4) -0.005(4) -0.004(4)
C15 0.045(6) 0.031(5) 0.047(5) 0.014(4) 0.010(4) 0.000(4)
C16 0.029(5) 0.031(5) 0.027(4) 0.005(4) 0.004(3) 0.001(4)
C17 0.085(8) 0.033(5) 0.021(4) 0.005(4) 0.017(5) 0.004(5)
C18' 0.056(18) 0.048(13) 0.042(13) 0.017(10) 0.022(14) 0.037(16)
C18 0.037(15) 0.044(13) 0.042(12) 0.020(9) 0.000(13) 0.013(14)
C19 0.050(10) 0.050(9) 0.030(8) 0.019(7) 0.001(8) -0.003(8)
C19' 0.051(10) 0.053(9) 0.042(9) 0.023(7) 0.009(8) 0.018(8)
C20 0.072(8) 0.056(7) 0.033(5) 0.016(5) 0.002(5) 0.004(6)
C21 0.047(6) 0.039(5) 0.026(5) -0.001(4) 0.003(4) -0.005(4)
C22 0.070(8) 0.029(5) 0.041(5) 0.004(4) 0.011(5) 0.001(5)
C23 0.017(4) 0.032(4) 0.029(4) 0.012(3) 0.008(3) 0.001(4)
C24 0.025(5) 0.038(5) 0.022(4) 0.010(3) 0.005(3) 0.003(4)
C25 0.020(5) 0.036(5) 0.030(4) 0.017(4) 0.003(3) 0.006(4)
C26 0.017(5) 0.055(6) 0.032(4) 0.020(4) 0.015(3) 0.007(4)
C27 0.032(5) 0.054(6) 0.030(4) 0.030(4) 0.009(4) 0.008(4)
C28 0.030(5) 0.046(5) 0.031(4) 0.024(4) 0.002(4) 0.005(4)
C29 0.033(5) 0.021(4) 0.028(4) 0.002(3) 0.011(4) -0.008(4)
C30 0.030(5) 0.037(5) 0.025(4) 0.001(4) -0.003(4) 0.012(4)
C31 0.039(6) 0.049(6) 0.046(5) 0.030(4) 0.010(4) 0.013(5)
C32 0.040(6) 0.035(5) 0.030(4) 0.010(4) 0.010(4) 0.012(4)
C33 0.029(5) 0.041(5) 0.036(5) 0.016(4) -0.002(4) 0.005(4)
C34 0.034(5) 0.034(5) 0.037(5) 0.008(4) 0.002(4) 0.007(4)
C35 0.036(5) 0.019(4) 0.030(4) 0.008(3) 0.002(4) 0.004(4)
C36 0.032(5) 0.034(5) 0.030(4) 0.011(4) -0.003(4) 0.002(4)
C37 0.028(5) 0.033(5) 0.037(5) 0.017(4) 0.003(4) 0.003(4)
C38 0.033(5) 0.030(5) 0.023(4) 0.006(3) 0.006(3) 0.004(4)
C39 0.045(6) 0.022(4) 0.036(5) 0.007(4) 0.003(4) 0.004(4)
C40 0.033(6) 0.029(5) 0.066(6) 0.019(4) 0.006(5) -0.002(4)
C41 0.038(6) 0.052(6) 0.055(6) 0.043(5) 0.000(5) -0.003(5)
C42 0.044(6) 0.052(6) 0.042(5) 0.018(5) -0.018(5) -0.005(5)
C43 0.027(5) 0.036(5) 0.034(5) 0.014(4) 0.002(4) 0.005(4)
C44 0.042(6) 0.034(5) 0.015(4) 0.003(3) -0.002(4) 0.000(4)
C45 0.048(15) 0.056(15) 0.046(13) 0.036(11) 0.011(11) 0.031(12)
C45' 0.053(19) 0.050(16) 0.09(2) 0.040(16) -0.014(17) 0.010(13)
C46 0.007(13) 0.069(18) 0.040(14) 0.018(11) -0.010(11) -0.008(13)
C46' 0.048(13) 0.052(11) 0.040(11) 0.020(8) 0.003(10) 0.003(10)
C47 0.049(18) 0.080(19) 0.047(15) 0.033(13) 0.036(16) 0.031(19)
C47' 0.05(2) 0.053(16) 0.062(17) 0.032(12) 0.031(19) 0.029(18)
C48 0.058(16) 0.12(2) 0.064(14) 0.062(14) 0.023(12) 0.030(15)
C48' 0.064(16) 0.086(17) 0.054(13) 0.032(12) -0.004(11) 0.048(13)
O1 0.016(3) 0.048(4) 0.049(3) 0.021(3) 0.010(3) 0.008(3)
O2 0.030(4) 0.048(4) 0.046(3) 0.026(3) 0.017(3) 0.007(3)
O3 0.045(4) 0.040(3) 0.032(3) 0.016(3) 0.006(3) 0.014(3)
O4 0.012(3) 0.042(3) 0.036(3) 0.010(3) 0.005(2) 0.011(3)
O5 0.035(4) 0.065(4) 0.086(5) 0.060(4) 0.020(3) 0.018(3)
O6 0.055(5) 0.042(4) 0.031(3) 0.005(3) 0.007(3) -0.008(3)
O7 0.082(6) 0.037(4) 0.075(5) -0.023(3) 0.045(4) -0.029(4)
O8 0.017(3) 0.045(4) 0.039(3) 0.020(3) 0.002(3) 0.003(3)
O9 0.033(4) 0.039(3) 0.032(3) 0.016(3) 0.013(3) 0.001(3)
O10 0.052(4) 0.056(4) 0.042(3) 0.026(3) 0.008(3) 0.030(3)
O11 0.017(4) 0.081(5) 0.050(4) 0.025(3) 0.004(3) 0.015(3)
O12 0.031(4) 0.080(5) 0.064(4) 0.056(4) 0.012(3) 0.016(3)
O13 0.042(4) 0.032(3) 0.041(3) 0.002(3) -0.003(3) -0.003(3)
O14 0.032(4) 0.049(4) 0.032(3) 0.002(3) -0.003(3) -0.002(3)
O15 0.016(3) 0.033(3) 0.024(3) 0.012(2) -0.004(2) -0.004(2)
O16 0.018(3) 0.037(3) 0.029(3) 0.014(2) 0.002(2) -0.004(2)
N1 0.094(8) 0.053(6) 0.042(5) 0.023(4) -0.016(6) -0.002(5)
N2 0.071(16) 0.077(14) 0.058(12) 0.036(10) 0.015(11) 0.042(13)
N2' 0.035(11) 0.060(12) 0.053(11) 0.031(9) 0.001(9) -0.003(9)
O1W 0.040(4) 0.062(4) 0.062(4) -0.005(3) 0.019(3) 0.000(4)
O2W 0.058(5) 0.067(5) 0.118(6) 0.056(5) 0.017(5) 0.024(4)
O3W 0.148(9) 0.078(7) 0.085(7) 0.024(5) 0.033(6) 0.057(7)

loop_
_atom_type_symbol
_atom_type_description
_atom_type_scat_dispersion_real
_atom_type_scat_dispersion_imag
_atom_type_scat_source
C C 0.0033 0.0016 'International Tables Vol C Tables 4.2.6.8 and 6.1.1.4'
H H 0.0000 0.0000 'International Tables Vol C Tables 4.2.6.8 and 6.1.1.4'
N N 0.0061 0.0033 'International Tables Vol C Tables 4.2.6.8 and 6.1.1.4'
O O 0.0106 0.0060 'International Tables Vol C Tables 4.2.6.8 and 6.1.1.4'
Cd Cd -0.8075 1.2024 'International Tables Vol C Tables 4.2.6.8 and 6.1.1.4'

loop_
_geom_angle_atom_site_label_1
_geom_angle_atom_site_label_2
_geom_angle_atom_site_label_3
_geom_angle
_geom_angle_site_symmetry_1
_geom_angle_site_symmetry_3
O4 Cd1 O15 105.63(19) 1_655 .
O4 Cd1 O1 107.3(2) 1_655 .
O15 Cd1 O1 146.43(19) . .
O4 Cd1 O14 102.2(2) 1_655 1_554
O15 Cd1 O14 94.74(19) . 1_554
O1 Cd1 O14 84.7(2) . 1_554
O4 Cd1 O2 157.75(19) 1_655 .
O15 Cd1 O2 90.91(18) . .
O1 Cd1 O2 55.59(19) . .
O14 Cd1 O2 90.9(2) 1_554 .
O4 Cd1 O9 83.02(19) 1_655 .
O15 Cd1 O9 92.87(17) . .
O1 Cd1 O9 84.75(19) . .
O14 Cd1 O9 169.2(2) 1_554 .
O2 Cd1 O9 81.36(19) . .
O4 Cd1 C7 133.5(2) 1_655 .
O15 Cd1 C7 119.1(2) . .
O1 Cd1 C7 27.4(2) . .
O14 Cd1 C7 87.0(2) 1_554 .
O2 Cd1 C7 28.2(2) . .
O9 Cd1 C7 82.6(2) . .
O4 Cd1 Cd2 130.55(14) 1_655 .
O15 Cd1 Cd2 38.56(11) . .
O1 Cd1 Cd2 116.86(14) . .
O14 Cd1 Cd2 62.83(15) 1_554 .
O2 Cd1 Cd2 71.47(13) . .
O9 Cd1 Cd2 120.78(12) . .
C7 Cd1 Cd2 94.45(17) . .
N1 Cd2 O13 116.8(3) . 1_554
N1 Cd2 O15 129.9(3) . .
O13 Cd2 O15 113.24(19) 1_554 .
N1 Cd2 O1W 95.3(4) . .
O13 Cd2 O1W 88.9(2) 1_554 .
O15 Cd2 O1W 87.6(2) . .
N1 Cd2 O2W 91.2(4) . .
O13 Cd2 O2W 82.3(2) 1_554 .
O15 Cd2 O2W 93.2(2) . .
O1W Cd2 O2W 170.7(2) . .
N1 Cd2 Cd1 170.0(2) . .
O13 Cd2 Cd1 73.09(14) 1_554 .
O15 Cd2 Cd1 40.17(13) . .
O1W Cd2 Cd1 85.61(17) . .
O2W Cd2 Cd1 89.07(17) . .
O3 Cd3 O10 171.0(2) 1_655 2_565
O3 Cd3 O16 97.2(2) 1_655 2_665
O10 Cd3 O16 87.7(2) 2_565 2_665
O3 Cd3 O15 89.2(2) 1_655 .
O10 Cd3 O15 87.6(2) 2_565 .
O16 Cd3 O15 166.85(18) 2_665 .
O3 Cd3 O16 93.96(19) 1_655 .
O10 Cd3 O16 94.4(2) 2_565 .
O16 Cd3 O16 79.6(2) 2_665 .
O15 Cd3 O16 88.54(17) . .
O3 Cd3 O6 85.5(2) 1_655 2
O10 Cd3 O6 86.9(2) 2_565 2
O16 Cd3 O6 90.6(2) 2_665 2
O15 Cd3 O6 101.4(2) . 2
O16 Cd3 O6 170.0(2) . 2
O11 Cd4 O16 120.2(2) 1_655 .
O11 Cd4 O8 98.2(2) 1_655 .
O16 Cd4 O8 141.63(19) . .
O11 Cd4 O7 94.4(3) 1_655 1_665
O16 Cd4 O7 89.6(2) . 1_665
O8 Cd4 O7 86.5(2) . 1_665
O11 Cd4 O9 149.9(2) 1_655 .
O16 Cd4 O9 88.24(17) . .
O8 Cd4 O9 54.30(17) . .
O7 Cd4 O9 95.5(2) 1_665 .
O11 Cd4 O4 92.6(2) 1_655 1_655
O16 Cd4 O4 90.46(18) . 1_655
O8 Cd4 O4 88.41(19) . 1_655
O7 Cd4 O4 171.8(2) 1_665 1_655
O9 Cd4 O4 76.34(17) . 1_655
O11 Cd4 C29 124.4(2) 1_655 .
O16 Cd4 C29 115.3(2) . .
O8 Cd4 C29 26.7(2) . .
O7 Cd4 C29 89.9(2) 1_665 .
O9 Cd4 C29 27.63(19) . .
O4 Cd4 C29 82.70(19) 1_655 .
C6 C1 C2 119.2(7) . .
C6 C1 C7 120.3(7) . .
C2 C1 C7 120.5(7) . .
C3 C2 C1 120.2(7) . .
C2 C3 C4 120.6(7) . .
C2 C3 C8 117.8(7) . .
C4 C3 C8 121.5(7) . .
C5 C4 C3 119.3(8) . .
O5 C5 C4 124.4(8) . .
O5 C5 C6 114.8(8) . .
C4 C5 C6 120.8(8) . .
C5 C6 C1 119.9(8) . .
O1 C7 O2 121.5(7) . .
O1 C7 C1 119.9(7) . .
O2 C7 C1 118.5(7) . .
O1 C7 Cd1 57.0(4) . .
O2 C7 Cd1 64.6(4) . .
C1 C7 Cd1 176.9(6) . .
O3 C8 O4 124.8(8) . .
O3 C8 C3 117.6(8) . .
O4 C8 C3 117.6(7) . .
O5 C9 C10 110.1(7) . .
C11 C10 C15 117.5(7) . .
C11 C10 C9 121.4(7) . .
C15 C10 C9 121.1(8) . .
C10 C11 C12 121.8(7) . .
C11 C12 C13 121.3(8) . .
C14 C13 C12 116.7(7) . .
C14 C13 C16 120.8(7) . .
C12 C13 C16 122.4(7) . .
C15 C14 C13 121.5(8) . .
C14 C15 C10 121.3(8) . .
C17 C16 C21 118.8(7) . .
C17 C16 C13 122.6(7) . .
C21 C16 C13 118.5(7) . .
C16 C17 C18' 119.4(13) . .
C16 C17 C22 125.5(8) . .
C18' C17 C22 113.4(13) . .
C16 C17 C18 117.5(12) . .
C18' C17 C18 28.8(11) . .
C22 C17 C18 115.0(12) . .
C18 C18' C19' 79(4) . .
C18 C18' C17 85(4) . .
C19' C18' C17 121(2) . .
C18 C18' C19 54(3) . .
C19' C18' C19 25.2(13) . .
C17 C18' C19 109(2) . .
C18' C18 C19 101(4) . .
C18' C18 C19' 71(4) . .
C19 C18 C19' 30.3(12) . .
C18' C18 C17 66(3) . .
C19 C18 C17 119(2) . .
C19' C18 C17 109.5(19) . .
C19' C19 C20 82(3) . .
C19' C19 C18 77(3) . .
C20 C19 C18 117.7(18) . .
C19' C19 C18' 52(3) . .
C20 C19 C18' 104.5(16) . .
C18 C19 C18' 25.1(11) . .
C19 C19' C18' 102(3) . .
C19 C19' C18 73(3) . .
C18' C19' C18 30.3(11) . .
C19 C19' C20 69(3) . .
C18' C19' C20 118(2) . .
C18 C19' C20 110(2) . .
C21 C20 C19 121.5(11) . .
C21 C20 C19' 117.0(11) . .
C19 C20 C19' 29.8(11) . .
C20 C21 C16 121.1(8) . .
O6 C22 O7 125.2(9) . .
O6 C22 C17 118.1(9) . .
O7 C22 C17 116.7(9) . .
C24 C23 C28 120.2(8) . .
C24 C23 C29 122.2(7) . .
C28 C23 C29 117.6(7) . .
C23 C24 C25 120.2(7) . .
C26 C25 C24 119.4(7) . .
C26 C25 C30 120.5(7) . .
C24 C25 C30 120.1(7) . .
C25 C26 C27 120.7(8) . .
O12 C27 C28 124.7(8) . .
O12 C27 C26 115.6(7) . .
C28 C27 C26 119.5(7) . .
C27 C28 C23 120.1(8) . .
O8 C29 O9 121.3(8) . .
O8 C29 C23 118.6(7) . .
O9 C29 C23 120.1(7) . .
O8 C29 Cd4 54.6(4) . .
O9 C29 Cd4 66.9(4) . .
C23 C29 Cd4 172.0(5) . .
O10 C30 O11 123.9(8) . .
O10 C30 C25 118.6(8) . .
O11 C30 C25 117.5(7) . .
O12 C31 C32 110.4(7) . .
C33 C32 C37 117.7(7) . .
C33 C32 C31 124.3(8) . .
C37 C32 C31 118.0(8) . .
C32 C33 C34 121.2(8) . .
C33 C34 C35 120.7(8) . .
C36 C35 C34 118.3(7) . .
C36 C35 C38 119.6(7) . .
C34 C35 C38 122.1(8) . .
C37 C36 C35 120.4(7) . .
C36 C37 C32 121.6(8) . .
C39 C38 C43 118.1(7) . .
C39 C38 C35 119.9(7) . .
C43 C38 C35 121.9(7) . .
C38 C39 C40 121.6(8) . .
C41 C40 C39 119.4(8) . .
C40 C41 C42 120.7(8) . .
C41 C42 C43 120.6(8) . .
C42 C43 C38 119.5(8) . .
C42 C43 C44 117.9(7) . .
C38 C43 C44 122.4(7) . .
O14 C44 O13 125.3(8) . .
O14 C44 C43 119.5(8) . .
O13 C44 C43 115.2(7) . .
C45' C45 N2' 56(2) . .
C45' C45 N1 57(2) . .
N2' C45 N1 104.4(18) . .
C45 C45' N2' 81(3) . .
C45 C45' N1 86(3) . .
N2' C45' N1 140(3) . .
C45 C45' C46 131(4) . .
N2' C45' C46 52(2) . .
N1 C45' C46 119(3) . .
C45 C45' C47' 123(4) . .
N2' C45' C47' 113(3) . .
N1 C45' C47' 48.0(17) . .
C46 C45' C47' 72(2) . .
C45 C45' C46' 131(3) . .
N2' C45' C46' 64(2) . .
N1 C45' C46' 100(2) . .
C46 C45' C46' 19.6(14) . .
C47' C45' C46' 54(2) . .
C46' C46 N2' 118(8) . .
C46' C46 C45' 98(7) . .
N2' C46 C45' 51.9(19) . .
C46' C46 N2 17(6) . .
N2' C46 N2 134(3) . .
C45' C46 N2 104(2) . .
C46' C46 C47' 46(6) . .
N2' C46 C47' 100(2) . .
C45' C46 C47' 57.2(18) . .
N2 C46 C47' 47.2(14) . .
C46 C46' N2 154(9) . .
C46 C46' C47' 119(8) . .
N2 C46' C47' 63(3) . .
C46 C46' N2' 43(6) . .
N2 C46' N2' 160(4) . .
C47' C46' N2' 101(3) . .
C46 C46' C45' 62(6) . .
N2 C46' C45' 124(3) . .
C47' C46' C45' 61(2) . .
N2' C46' C45' 43.8(15) . .
C46 C46' C47 138(8) . .
N2 C46' C47 44(2) . .
C47' C46' C47 20.4(17) . .
N2' C46' C47 119(2) . .
C45' C46' C47 81(2) . .
C47' C47 N2 70(5) . .
C47' C47 N1 39(4) . .
N2 C47 N1 108(2) . .
C47' C47 C46' 41(4) . .
N2 C47 C46' 30.4(15) . .
N1 C47 C46' 77.4(17) . .
C47 C47' N1 117(6) . .
C47 C47' N2 78(5) . .
N1 C47' N2 159(3) . .
C47 C47' C46' 119(6) . .
N1 C47' C46' 118(3) . .
N2 C47' C46' 42.5(18) . .
C47 C47' C45' 168(6) . .
N1 C47' C45' 55.3(17) . .
N2 C47' C45' 107(3) . .
C46' C47' C45' 65(2) . .
C47 C47' C46 134(5) . .
N1 C47' C46 106(2) . .
N2 C47' C46 56.7(18) . .
C46' C47' C46 15.8(19) . .
C45' C47' C46 51.0(18) . .
N2 C48 C48' 112(2) 2_564 .
N2' C48' C48 109.6(18) . .
C7 O1 Cd1 95.7(5) . .
C7 O2 Cd1 87.2(5) . .
C8 O3 Cd3 129.7(5) . 1_455
C8 O4 Cd1 116.6(5) . 1_455
C8 O4 Cd4 109.8(5) . 1_455
Cd1 O4 Cd4 100.7(2) 1_455 1_455
C5 O5 C9 119.1(7) . .
C22 O6 Cd3 137.4(6) . 2
C22 O7 Cd4 121.8(7) . 1_445
C29 O8 Cd4 98.7(5) . .
C29 O9 Cd1 117.5(5) . .
C29 O9 Cd4 85.5(5) . .
Cd1 O9 Cd4 93.94(19) . .
C30 O10 Cd3 143.5(6) . 2_565
C30 O11 Cd4 113.5(5) . 1_455
C27 O12 C31 115.2(7) . .
C44 O13 Cd2 117.1(5) . 1_556
C44 O14 Cd1 120.2(6) . 1_556
Cd2 O15 Cd1 101.27(19) . .
Cd2 O15 Cd3 123.0(2) . .
Cd1 O15 Cd3 110.32(19) . .
Cd4 O16 Cd3 102.55(19) . 2_665
Cd4 O16 Cd3 125.6(2) . .
Cd3 O16 Cd3 100.4(2) 2_665 .
C47' N1 C45' 77(2) . .
C47' N1 C45 107.5(19) . .
C45' N1 C45 37.5(14) . .
C47' N1 C47 24(2) . .
C45' N1 C47 100.3(19) . .
C45 N1 C47 126.9(15) . .
C47' N1 Cd2 137.0(17) . .
C45' N1 Cd2 138.3(15) . .
C45 N1 Cd2 115.2(11) . .
C47 N1 Cd2 117.2(12) . .
C46' N2 C47' 74(3) . .
C46' N2 C47 105(3) . .
C47' N2 C47 32.4(14) . .
C46' N2 C46 9(3) . .
C47' N2 C46 76(2) . .
C47 N2 C46 108(2) . .
C46' N2 C48 127(3) . 2_564
C47' N2 C48 159(3) . 2_564
C47 N2 C48 127(2) . 2_564
C46 N2 C48 125(2) . 2_564
C45' N2' C46 76(3) . .
C45' N2' C45 42.9(17) . .
C46 N2' C45 117(2) . .
C45' N2' C46' 73(2) . .
C46 N2' C46' 19(2) . .
C45 N2' C46' 108(2) . .
C45' N2' C48' 152(2) . .
C46 N2' C48' 119(2) . .
C45 N2' C48' 123(2) . .
C46' N2' C48' 129(2) . .

loop_
_geom_bond_atom_site_label_1
_geom_bond_atom_site_label_2
_geom_bond_distance
_geom_bond_site_symmetry_2
Cd1 O4 2.219(5) 1_655
Cd1 O15 2.252(5) .
Cd1 O1 2.255(6) .
Cd1 O14 2.298(5) 1_554
Cd1 O2 2.421(6) .
Cd1 O9 2.488(5) .
Cd1 C7 2.677(8) .
Cd1 Cd2 3.4234(8) .
Cd2 N1 2.155(8) .
Cd2 O13 2.159(6) 1_554
Cd2 O15 2.176(4) .
Cd2 O1W 2.321(7) .
Cd2 O2W 2.436(8) .
Cd3 O3 2.262(5) 1_655
Cd3 O10 2.270(6) 2_565
Cd3 O16 2.277(5) 2_665
Cd3 O15 2.288(5) .
Cd3 O16 2.296(5) .
Cd3 O6 2.363(6) 2
Cd4 O11 2.177(6) 1_655
Cd4 O16 2.227(5) .
Cd4 O8 2.257(5) .
Cd4 O7 2.297(6) 1_665
Cd4 O9 2.526(6) .
Cd4 O4 2.532(5) 1_655
Cd4 C29 2.738(8) .
C1 C6 1.397(11) .
C1 C2 1.404(11) .
C1 C7 1.487(11) .
C2 C3 1.375(11) .
C3 C4 1.400(11) .
C3 C8 1.506(11) .
C4 C5 1.381(11) .
C5 O5 1.358(10) .
C5 C6 1.390(12) .
C7 O1 1.237(9) .
C7 O2 1.267(9) .
C8 O3 1.240(9) .
C8 O4 1.288(10) .
C9 O5 1.404(11) .
C9 C10 1.493(11) .
C10 C11 1.359(11) .
C10 C15 1.391(11) .
C11 C12 1.387(11) .
C12 C13 1.391(11) .
C13 C14 1.386(11) .
C13 C16 1.476(11) .
C14 C15 1.379(11) .
C16 C17 1.384(11) .
C16 C21 1.414(10) .
C17 C18' 1.40(3) .
C17 C22 1.516(11) .
C17 C18 1.52(3) .
C18' C18 0.74(2) .
C18' C19' 1.38(3) .
C18' C19 1.70(3) .
C18 C19 1.40(3) .
C18 C19' 1.43(3) .
C19 C19' 0.74(3) .
C19 C20 1.39(2) .
C19' C20 1.48(3) .
C20 C21 1.382(12) .
C22 O6 1.246(11) .
C22 O7 1.254(11) .
C23 C24 1.375(11) .
C23 C28 1.390(10) .
C23 C29 1.508(11) .
C24 C25 1.387(11) .
C25 C26 1.383(10) .
C25 C30 1.493(11) .
C26 C27 1.388(11) .
C27 O12 1.371(9) .
C27 C28 1.375(11) .
C29 O8 1.245(9) .
C29 O9 1.274(9) .
C30 O10 1.245(10) .
C30 O11 1.272(10) .
C31 O12 1.429(10) .
C31 C32 1.498(11) .
C32 C33 1.377(12) .
C32 C37 1.401(11) .
C33 C34 1.380(11) .
C34 C35 1.401(11) .
C35 C36 1.383(11) .
C35 C38 1.494(10) .
C36 C37 1.377(10) .
C38 C39 1.380(11) .
C38 C43 1.406(10) .
C39 C40 1.403(11) .
C40 C41 1.343(11) .
C41 C42 1.383(12) .
C42 C43 1.389(11) .
C43 C44 1.510(11) .
C44 O14 1.242(9) .
C44 O13 1.263(10) .
C45 C45' 0.91(3) .
C45 N2' 1.32(3) .
C45 N1 1.49(3) .
C45' N2' 1.12(3) .
C45' N1 1.25(3) .
C45' C46 1.37(4) .
C45' C47' 1.49(4) .
C45' C46' 1.54(5) .
C46 C46' 0.52(3) .
C46 N2' 1.12(3) .
C46 N2 1.45(3) .
C46 C47' 1.68(4) .
C46' N2 0.96(3) .
C46' C47' 1.37(5) .
C46' N2' 1.44(4) .
C46' C47 1.83(4) .
C47 C47' 0.73(3) .
C47 N2 1.32(4) .
C47 N1 1.60(3) .
C47' N1 1.13(3) .
C47' N2 1.27(4) .
C48 N2 1.45(3) 2_564
C48 C48' 1.52(3) .
C48' N2' 1.49(2) .
O3 Cd3 2.262(5) 1_455
O4 Cd1 2.219(5) 1_455
O4 Cd4 2.532(5) 1_455
O6 Cd3 2.363(6) 2
O7 Cd4 2.297(6) 1_445
O10 Cd3 2.270(6) 2_565
O11 Cd4 2.177(6) 1_455
O13 Cd2 2.159(6) 1_556
O14 Cd1 2.298(5) 1_556
O16 Cd3 2.277(5) 2_665
N2 C48 1.45(3) 2_564

loop_
_geom_torsion_atom_site_label_1
_geom_torsion_atom_site_label_2
_geom_torsion_atom_site_label_3
_geom_torsion_atom_site_label_4
_geom_torsion
_geom_torsion_site_symmetry_1
_geom_torsion_site_symmetry_4
O4 Cd1 Cd2 N1 -64.1(18) 1_655 .
O15 Cd1 Cd2 N1 -4.4(18) . .
O1 Cd1 Cd2 N1 145.3(18) . .
O14 Cd1 Cd2 N1 -146.9(18) 1_554 .
O2 Cd1 Cd2 N1 112.2(18) . .
O9 Cd1 Cd2 N1 44.8(18) . .
C7 Cd1 Cd2 N1 128.8(18) . .
O4 Cd1 Cd2 O13 122.0(3) 1_655 1_554
O15 Cd1 Cd2 O13 -178.3(3) . 1_554
O1 Cd1 Cd2 O13 -28.6(2) . 1_554
O14 Cd1 Cd2 O13 39.2(2) 1_554 1_554
O2 Cd1 Cd2 O13 -61.7(2) . 1_554
O9 Cd1 Cd2 O13 -129.1(2) . 1_554
C7 Cd1 Cd2 O13 -45.1(3) . 1_554
O4 Cd1 Cd2 O15 -59.7(3) 1_655 .
O1 Cd1 Cd2 O15 149.7(3) . .
O14 Cd1 Cd2 O15 -142.5(3) 1_554 .
O2 Cd1 Cd2 O15 116.6(3) . .
O9 Cd1 Cd2 O15 49.2(3) . .
C7 Cd1 Cd2 O15 133.2(3) . .
O4 Cd1 Cd2 O1W 31.8(2) 1_655 .
O15 Cd1 Cd2 O1W 91.5(3) . .
O1 Cd1 Cd2 O1W -118.8(2) . .
O14 Cd1 Cd2 O1W -50.9(2) 1_554 .
O2 Cd1 Cd2 O1W -151.9(2) . .
O9 Cd1 Cd2 O1W 140.7(2) . .
C7 Cd1 Cd2 O1W -135.3(2) . .
O4 Cd1 Cd2 O2W -155.8(3) 1_655 .
O15 Cd1 Cd2 O2W -96.1(3) . .
O1 Cd1 Cd2 O2W 53.6(2) . .
O14 Cd1 Cd2 O2W 121.4(2) 1_554 .
O2 Cd1 Cd2 O2W 20.5(2) . .
O9 Cd1 Cd2 O2W -46.9(2) . .
C7 Cd1 Cd2 O2W 37.1(2) . .
C6 C1 C2 C3 2.6(11) . .
C7 C1 C2 C3 -175.8(7) . .
C1 C2 C3 C4 -1.2(11) . .
C1 C2 C3 C8 174.0(7) . .
C2 C3 C4 C5 -0.8(12) . .
C8 C3 C4 C5 -175.9(7) . .
C3 C4 C5 O5 -177.7(8) . .
C3 C4 C5 C6 1.5(13) . .
O5 C5 C6 C1 179.2(8) . .
C4 C5 C6 C1 0.0(13) . .
C2 C1 C6 C5 -2.0(12) . .
C7 C1 C6 C5 176.4(7) . .
C6 C1 C7 O1 0.7(11) . .
C2 C1 C7 O1 179.1(7) . .
C6 C1 C7 O2 -177.4(7) . .
C2 C1 C7 O2 1.0(11) . .
C6 C1 C7 Cd1 -3(11) . .
C2 C1 C7 Cd1 175(10) . .
O4 Cd1 C7 O1 -19.9(6) 1_655 .
O15 Cd1 C7 O1 177.9(4) . .
O14 Cd1 C7 O1 84.2(5) 1_554 .
O2 Cd1 C7 O1 -178.4(8) . .
O9 Cd1 C7 O1 -92.9(5) . .
Cd2 Cd1 C7 O1 146.6(4) . .
O4 Cd1 C7 O2 158.5(4) 1_655 .
O15 Cd1 C7 O2 -3.7(5) . .
O1 Cd1 C7 O2 178.4(8) . .
O14 Cd1 C7 O2 -97.4(4) 1_554 .
O9 Cd1 C7 O2 85.5(4) . .
Cd2 Cd1 C7 O2 -35.0(4) . .
O4 Cd1 C7 C1 -16(10) 1_655 .
O15 Cd1 C7 C1 -178(100) . .
O1 Cd1 C7 C1 4(10) . .
O14 Cd1 C7 C1 88(10) 1_554 .
O2 Cd1 C7 C1 -175(10) . .
O9 Cd1 C7 C1 -89(10) . .
Cd2 Cd1 C7 C1 150(10) . .
C2 C3 C8 O3 30.6(10) . .
C4 C3 C8 O3 -154.2(7) . .
C2 C3 C8 O4 -150.6(7) . .
C4 C3 C8 O4 24.6(11) . .
O5 C9 C10 C11 -142.9(8) . .
O5 C9 C10 C15 40.0(11) . .
C15 C10 C11 C12 0.0(13) . .
C9 C10 C11 C12 -177.3(8) . .
C10 C11 C12 C13 -0.8(14) . .
C11 C12 C13 C14 1.5(13) . .
C11 C12 C13 C16 178.4(8) . .
C12 C13 C14 C15 -1.3(13) . .
C16 C13 C14 C15 -178.3(8) . .
C13 C14 C15 C10 0.5(14) . .
C11 C10 C15 C14 0.2(13) . .
C9 C10 C15 C14 177.5(9) . .
C14 C13 C16 C17 -134.1(10) . .
C12 C13 C16 C17 49.0(13) . .
C14 C13 C16 C21 50.7(12) . .
C12 C13 C16 C21 -126.1(9) . .
C21 C16 C17 C18' 16.5(18) . .
C13 C16 C17 C18' -158.7(14) . .
C21 C16 C17 C22 -179.4(10) . .
C13 C16 C17 C22 5.4(16) . .
C21 C16 C17 C18 -16.3(17) . .
C13 C16 C17 C18 168.5(13) . .
C16 C17 C18' C18 -94(4) . .
C22 C17 C18' C18 100(4) . .
C16 C17 C18' C19' -21(3) . .
C22 C17 C18' C19' 173.5(19) . .
C18 C17 C18' C19' 74(4) . .
C16 C17 C18' C19 -45(2) . .
C22 C17 C18' C19 149.1(14) . .
C18 C17 C18' C19 49(3) . .
C19' C18' C18 C19 -5(3) . .
C17 C18' C18 C19 117(2) . .
C17 C18' C18 C19' 122.6(16) . .
C19 C18' C18 C19' 5(3) . .
C19' C18' C18 C17 -122.6(16) . .
C19 C18' C18 C17 -117(2) . .
C16 C17 C18 C18' 102(4) . .
C22 C17 C18 C18' -93(4) . .
C16 C17 C18 C19 12(3) . .
C18' C17 C18 C19 -89(4) . .
C22 C17 C18 C19 177.2(18) . .
C16 C17 C18 C19' 44(2) . .
C18' C17 C18 C19' -58(4) . .
C22 C17 C18 C19' -151.2(17) . .
C18' C18 C19 C19' 10(5) . .
C17 C18 C19 C19' 79(3) . .
C18' C18 C19 C20 -63(5) . .
C19' C18 C19 C20 -73(3) . .
C17 C18 C19 C20 5(3) . .
C19' C18 C19 C18' -10(5) . .
C17 C18 C19 C18' 69(4) . .
C18 C18' C19 C19' -168(6) . .
C17 C18' C19 C19' 123(4) . .
C18 C18' C19 C20 125(4) . .
C19' C18' C19 C20 -67(3) . .
C17 C18' C19 C20 56(2) . .
C19' C18' C19 C18 168(6) . .
C17 C18' C19 C18 -69(4) . .
C20 C19 C19' C18' 116(2) . .
C18 C19 C19' C18' -5(3) . .
C20 C19 C19' C18 121.1(15) . .
C18' C19 C19' C18 5(3) . .
C18 C19 C19' C20 -121.1(15) . .
C18' C19 C19' C20 -116(2) . .
C18 C18' C19' C19 10(5) . .
C17 C18' C19' C19 -67(4) . .
C17 C18' C19' C18 -77(4) . .
C19 C18' C19' C18 -10(5) . .
C18 C18' C19' C20 82(4) . .
C17 C18' C19' C20 5(3) . .
C19 C18' C19' C20 72(3) . .
C18' C18 C19' C19 -170(5) . .
C17 C18 C19' C19 -115(3) . .
C19 C18 C19' C18' 170(5) . .
C17 C18 C19' C18' 55(3) . .
C18' C18 C19' C20 -111(4) . .
C19 C18 C19' C20 58(3) . .
C17 C18 C19' C20 -57(2) . .
C19' C19 C20 C21 -90(3) . .
C18 C19 C20 C21 -19(3) . .
C18' C19 C20 C21 -42(2) . .
C18 C19 C20 C19' 71(3) . .
C18' C19 C20 C19' 48(2) . .
C19 C19' C20 C21 107(3) . .
C18' C19' C20 C21 14(3) . .
C18 C19' C20 C21 46(2) . .
C18' C19' C20 C19 -93(4) . .
C18 C19' C20 C19 -61(3) . .
C19 C20 C21 C16 15.7(19) . .
C19' C20 C21 C16 -18.1(18) . .
C17 C16 C21 C20 3.2(14) . .
C13 C16 C21 C20 178.6(9) . .
C16 C17 C22 O6 58.6(15) . .
C18' C17 C22 O6 -136.5(14) . .
C18 C17 C22 O6 -104.9(14) . .
C16 C17 C22 O7 -120.2(12) . .
C18' C17 C22 O7 44.8(17) . .
C18 C17 C22 O7 76.4(16) . .
C28 C23 C24 C25 0.3(12) . .
C29 C23 C24 C25 -177.9(7) . .
C23 C24 C25 C26 -0.6(12) . .
C23 C24 C25 C30 -178.5(7) . .
C24 C25 C26 C27 0.0(12) . .
C30 C25 C26 C27 177.9(8) . .
C25 C26 C27 O12 177.2(7) . .
C25 C26 C27 C28 0.9(13) . .
O12 C27 C28 C23 -177.2(8) . .
C26 C27 C28 C23 -1.2(13) . .
C24 C23 C28 C27 0.6(12) . .
C29 C23 C28 C27 178.9(7) . .
C24 C23 C29 O8 159.3(7) . .
C28 C23 C29 O8 -18.9(11) . .
C24 C23 C29 O9 -20.6(11) . .
C28 C23 C29 O9 161.1(7) . .
C24 C23 C29 Cd4 129(4) . .
C28 C23 C29 Cd4 -49(4) . .
O11 Cd4 C29 O8 12.9(6) 1_655 .
O16 Cd4 C29 O8 -171.9(4) . .
O7 Cd4 C29 O8 -82.4(5) 1_665 .
O9 Cd4 C29 O8 175.5(8) . .
O4 Cd4 C29 O8 101.1(5) 1_655 .
O11 Cd4 C29 O9 -162.6(4) 1_655 .
O16 Cd4 C29 O9 12.6(5) . .
O8 Cd4 C29 O9 -175.5(8) . .
O7 Cd4 C29 O9 102.2(5) 1_665 .
O4 Cd4 C29 O9 -74.4(4) 1_655 .
O11 Cd4 C29 C23 45(4) 1_655 .
O16 Cd4 C29 C23 -139(4) . .
O8 Cd4 C29 C23 32(4) . .
O7 Cd4 C29 C23 -50(4) 1_665 .
O9 Cd4 C29 C23 -152(4) . .
O4 Cd4 C29 C23 134(4) 1_655 .
C26 C25 C30 O10 -172.4(8) . .
C24 C25 C30 O10 5.5(12) . .
C26 C25 C30 O11 4.3(12) . .
C24 C25 C30 O11 -177.8(7) . .
O12 C31 C32 C33 29.3(12) . .
O12 C31 C32 C37 -152.5(8) . .
C37 C32 C33 C34 -1.2(12) . .
C31 C32 C33 C34 176.9(8) . .
C32 C33 C34 C35 -0.3(13) . .
C33 C34 C35 C36 1.8(12) . .
C33 C34 C35 C38 -178.2(7) . .
C34 C35 C36 C37 -1.8(12) . .
C38 C35 C36 C37 178.2(7) . .
C35 C36 C37 C32 0.2(12) . .
C33 C32 C37 C36 1.3(12) . .
C31 C32 C37 C36 -177.0(8) . .
C36 C35 C38 C39 -128.1(9) . .
C34 C35 C38 C39 51.9(12) . .
C36 C35 C38 C43 47.5(11) . .
C34 C35 C38 C43 -132.5(9) . .
C43 C38 C39 C40 -0.3(13) . .
C35 C38 C39 C40 175.4(8) . .
C38 C39 C40 C41 -1.6(14) . .
C39 C40 C41 C42 2.1(15) . .
C40 C41 C42 C43 -0.8(16) . .
C41 C42 C43 C38 -1.1(15) . .
C41 C42 C43 C44 173.5(9) . .
C39 C38 C43 C42 1.6(13) . .
C35 C38 C43 C42 -174.0(8) . .
C39 C38 C43 C44 -172.7(9) . .
C35 C38 C43 C44 11.6(13) . .
C42 C43 C44 O14 42.6(12) . .
C38 C43 C44 O14 -143.0(8) . .
C42 C43 C44 O13 -136.6(9) . .
C38 C43 C44 O13 37.8(12) . .
N1 C45 C45' N2' -142(2) . .
N2' C45 C45' N1 142(2) . .
N2' C45 C45' C46 17(3) . .
N1 C45 C45' C46 -125(5) . .
N2' C45 C45' C47' 111(4) . .
N1 C45 C45' C47' -31(3) . .
N2' C45 C45' C46' 43(4) . .
N1 C45 C45' C46' -100(4) . .
C45 C45' C46 C46' 98(8) . .
N2' C45' C46 C46' 119(8) . .
N1 C45' C46 C46' -13(8) . .
C47' C45' C46 C46' -21(7) . .
C45 C45' C46 N2' -21(4) . .
N1 C45' C46 N2' -133(3) . .
C47' C45' C46 N2' -140(3) . .
C46' C45' C46 N2' -119(8) . .
C45 C45' C46 N2 114(5) . .
N2' C45' C46 N2 136(3) . .
N1 C45' C46 N2 3(4) . .
C47' C45' C46 N2 -5(2) . .
C46' C45' C46 N2 16(6) . .
C45 C45' C46 C47' 119(5) . .
N2' C45' C46 C47' 140(3) . .
N1 C45' C46 C47' 7(2) . .
C46' C45' C46 C47' 21(7) . .
N2' C46 C46' N2 163(14) . .
C45' C46 C46' N2 112(18) . .
C47' C46 C46' N2 87(20) . .
N2' C46 C46' C47' 76(9) . .
C45' C46 C46' C47' 25(8) . .
N2 C46 C46' C47' -87(20) . .
C45' C46 C46' N2' -51(5) . .
N2 C46 C46' N2' -163(14) . .
C47' C46 C46' N2' -76(9) . .
N2' C46 C46' C45' 51(5) . .
N2 C46 C46' C45' -112(18) . .
C47' C46 C46' C45' -25(8) . .
N2' C46 C46' C47 82(12) . .
C45' C46 C46' C47 31(12) . .
N2 C46 C46' C47 -81(21) . .
C47' C46 C46' C47 6(5) . .
C45 C45' C46' C46 -99(8) . .
N2' C45' C46' C46 -50(7) . .
N1 C45' C46' C46 168(7) . .
C47' C45' C46' C46 155(8) . .
C45 C45' C46' N2 111(6) . .
N2' C45' C46' N2 159(5) . .
N1 C45' C46' N2 18(5) . .
C46 C45' C46' N2 -150(11) . .
C47' C45' C46' N2 5(4) . .
C45 C45' C46' C47' 106(5) . .
N2' C45' C46' C47' 154(3) . .
N1 C45' C46' C47' 13(2) . .
C46 C45' C46' C47' -155(8) . .
C45 C45' C46' N2' -49(4) . .
N1 C45' C46' N2' -141(3) . .
C46 C45' C46' N2' 50(7) . .
C47' C45' C46' N2' -154(3) . .
C45 C45' C46' C47 101(5) . .
N2' C45' C46' C47 150(2) . .
N1 C45' C46' C47 8(2) . .
C46 C45' C46' C47 -160(8) . .
C47' C45' C46' C47 -5(3) . .
C46 C46' C47 C47' -15(13) . .
N2 C46' C47 C47' -157(8) . .
N2' C46' C47 C47' 35(7) . .
C45' C46' C47 C47' 12(6) . .
C46 C46' C47 N2 141(14) . .
C47' C46' C47 N2 157(8) . .
N2' C46' C47 N2 -168(5) . .
C45' C46' C47 N2 169(4) . .
C46 C46' C47 N1 -34(12) . .
N2 C46' C47 N1 -175(4) . .
C47' C46' C47 N1 -18(6) . .
N2' C46' C47 N1 17(3) . .
C45' C46' C47 N1 -6.5(17) . .
N2 C47 C47' N1 -163(5) . .
C46' C47 C47' N1 -151(8) . .
N1 C47 C47' N2 163(5) . .
C46' C47 C47' N2 12(4) . .
N2 C47 C47' C46' -12(4) . .
N1 C47 C47' C46' 151(8) . .
N2 C47 C47' C45' -116(28) . .
N1 C47 C47' C45' 47(25) . .
C46' C47 C47' C45' -104(29) . .
N2 C47 C47' C46 -8(6) . .
N1 C47 C47' C46 155(10) . .
C46' C47 C47' C46 4(4) . .
C46 C46' C47' C47 168(10) . .
N2 C46' C47' C47 18(6) . .
N2' C46' C47' C47 -149(6) . .
C45' C46' C47' C47 -167(7) . .
C46 C46' C47' N1 -41(10) . .
N2 C46' C47' N1 168(4) . .
N2' C46' C47' N1 2(4) . .
C45' C46' C47' N1 -16(3) . .
C47 C46' C47' N1 151(9) . .
C46 C46' C47' N2 151(10) . .
N2' C46' C47' N2 -167(4) . .
C45' C46' C47' N2 176(3) . .
C47 C46' C47' N2 -18(6) . .
C46 C46' C47' C45' -25(8) . .
N2 C46' C47' C45' -176(3) . .
N2' C46' C47' C45' 18(2) . .
C47 C46' C47' C45' 167(7) . .
N2 C46' C47' C46 -151(10) . .
N2' C46' C47' C46 43(8) . .
C45' C46' C47' C46 25(8) . .
C47 C46' C47' C46 -168(10) . .
C45 C45' C47' C47 -9(30) . .
N2' C45' C47' C47 85(28) . .
N1 C45' C47' C47 -53(28) . .
C46 C45' C47' C47 119(28) . .
C46' C45' C47' C47 110(28) . .
C45 C45' C47' N1 44(4) . .
N2' C45' C47' N1 138(3) . .
C46 C45' C47' N1 171(3) . .
C46' C45' C47' N1 163(3) . .
C45 C45' C47' N2 -122(4) . .
N2' C45' C47' N2 -28(4) . .
N1 C45' C47' N2 -166(3) . .
C46 C45' C47' N2 5(3) . .
C46' C45' C47' N2 -3(2) . .
C45 C45' C47' C46' -119(4) . .
N2' C45' C47' C46' -25(3) . .
N1 C45' C47' C46' -163(3) . .
C46 C45' C47' C46' 9(3) . .
C45 C45' C47' C46 -127(4) . .
N2' C45' C47' C46 -33(3) . .
N1 C45' C47' C46 -171(3) . .
C46' C45' C47' C46 -9(3) . .
C46' C46 C47' C47 -14(12) . .
N2' C46 C47' C47 -134(8) . .
C45' C46 C47' C47 -165(9) . .
N2 C46 C47' C47 9(7) . .
C46' C46 C47' N1 143(9) . .
N2' C46 C47' N1 23(3) . .
C45' C46 C47' N1 -7(2) . .
N2 C46 C47' N1 166(3) . .
C46' C46 C47' N2 -23(8) . .
N2' C46 C47' N2 -143(3) . .
C45' C46 C47' N2 -174(3) . .
N2' C46 C47' C46' -120(10) . .
C45' C46 C47' C46' -150(10) . .
N2 C46 C47' C46' 23(8) . .
C46' C46 C47' C45' 150(10) . .
N2' C46 C47' C45' 31(2) . .
N2 C46 C47' C45' 174(3) . .
N2 C48 C48' N2' 82(2) 2_564 .
O2 C7 O1 Cd1 -1.7(8) . .
C1 C7 O1 Cd1 -179.8(6) . .
O4 Cd1 O1 C7 165.0(5) 1_655 .
O15 Cd1 O1 C7 -3.3(7) . .
O14 Cd1 O1 C7 -93.8(5) 1_554 .
O2 Cd1 O1 C7 0.9(4) . .
O9 Cd1 O1 C7 84.0(5) . .
Cd2 Cd1 O1 C7 -38.0(5) . .
O1 C7 O2 Cd1 1.6(7) . .
C1 C7 O2 Cd1 179.7(6) . .
O4 Cd1 O2 C7 -44.6(8) 1_655 .
O15 Cd1 O2 C7 176.8(4) . .
O1 Cd1 O2 C7 -0.9(4) . .
O14 Cd1 O2 C7 82.0(4) 1_554 .
O9 Cd1 O2 C7 -90.4(4) . .
Cd2 Cd1 O2 C7 142.9(4) . .
O4 C8 O3 Cd3 46.7(11) . 1_455
C3 C8 O3 Cd3 -134.6(6) . 1_455
O3 C8 O4 Cd1 26.4(10) . 1_455
C3 C8 O4 Cd1 -152.3(5) . 1_455
O3 C8 O4 Cd4 -87.2(8) . 1_455
C3 C8 O4 Cd4 94.1(7) . 1_455
C4 C5 O5 C9 -1.4(13) . .
C6 C5 O5 C9 179.4(8) . .
C10 C9 O5 C5 -172.1(8) . .
O7 C22 O6 Cd3 -2.4(17) . 2
C17 C22 O6 Cd3 179.0(6) . 2
O6 C22 O7 Cd4 33.8(14) . 1_445
C17 C22 O7 Cd4 -147.5(7) . 1_445
O9 C29 O8 Cd4 4.9(8) . .
C23 C29 O8 Cd4 -175.1(6) . .
O11 Cd4 O8 C29 -169.3(5) 1_655 .
O16 Cd4 O8 C29 11.9(6) . .
O7 Cd4 O8 C29 96.8(5) 1_665 .
O9 Cd4 O8 C29 -2.6(4) . .
O4 Cd4 O8 C29 -76.9(5) 1_655 .
O8 C29 O9 Cd1 87.8(8) . .
C23 C29 O9 Cd1 -92.2(8) . .
Cd4 C29 O9 Cd1 92.1(4) . .
O8 C29 O9 Cd4 -4.3(7) . .
C23 C29 O9 Cd4 175.7(6) . .
O4 Cd1 O9 C29 -68.1(6) 1_655 .
O15 Cd1 O9 C29 -173.5(6) . .
O1 Cd1 O9 C29 40.0(6) . .
O14 Cd1 O9 C29 51.7(13) 1_554 .
O2 Cd1 O9 C29 96.0(6) . .
C7 Cd1 O9 C29 67.5(6) . .
Cd2 Cd1 O9 C29 158.3(5) . .
O4 Cd1 O9 Cd4 18.84(18) 1_655 .
O15 Cd1 O9 Cd4 -86.57(18) . .
O1 Cd1 O9 Cd4 127.00(19) . .
O14 Cd1 O9 Cd4 138.6(10) 1_554 .
O2 Cd1 O9 Cd4 -177.1(2) . .
C7 Cd1 O9 Cd4 154.5(2) . .
Cd2 Cd1 O9 Cd4 -114.75(12) . .
O11 Cd4 O9 C29 29.6(6) 1_655 .
O16 Cd4 O9 C29 -168.6(4) . .
O8 Cd4 O9 C29 2.5(4) . .
O7 Cd4 O9 C29 -79.2(5) 1_665 .
O4 Cd4 O9 C29 100.5(4) 1_655 .
O11 Cd4 O9 Cd1 -87.7(4) 1_655 .
O16 Cd4 O9 Cd1 74.10(19) . .
O8 Cd4 O9 Cd1 -114.8(3) . .
O7 Cd4 O9 Cd1 163.5(2) 1_665 .
O4 Cd4 O9 Cd1 -16.80(16) 1_655 .
C29 Cd4 O9 Cd1 -117.3(5) . .
O11 C30 O10 Cd3 51.7(14) . 2_565
C25 C30 O10 Cd3 -131.9(8) . 2_565
O10 C30 O11 Cd4 2.9(11) . 1_455
C25 C30 O11 Cd4 -173.6(5) . 1_455
C28 C27 O12 C31 -9.0(13) . .
C26 C27 O12 C31 174.8(8) . .
C32 C31 O12 C27 170.5(7) . .
O14 C44 O13 Cd2 18.3(11) . 1_556
C43 C44 O13 Cd2 -162.5(5) . 1_556
O13 C44 O14 Cd1 48.4(11) . 1_556
C43 C44 O14 Cd1 -130.7(7) . 1_556
N1 Cd2 O15 Cd1 179.0(4) . .
O13 Cd2 O15 Cd1 1.8(3) 1_554 .
O1W Cd2 O15 Cd1 -86.0(2) . .
O2W Cd2 O15 Cd1 84.7(2) . .
N1 Cd2 O15 Cd3 -57.5(5) . .
O13 Cd2 O15 Cd3 125.3(3) 1_554 .
O1W Cd2 O15 Cd3 37.5(3) . .
O2W Cd2 O15 Cd3 -151.8(3) . .
Cd1 Cd2 O15 Cd3 123.5(4) . .
O4 Cd1 O15 Cd2 137.1(2) 1_655 .
O1 Cd1 O15 Cd2 -54.6(4) . .
O14 Cd1 O15 Cd2 32.9(2) 1_554 .
O2 Cd1 O15 Cd2 -58.0(2) . .
O9 Cd1 O15 Cd2 -139.4(2) . .
C7 Cd1 O15 Cd2 -56.3(3) . .
O4 Cd1 O15 Cd3 5.3(3) 1_655 .
O1 Cd1 O15 Cd3 173.7(3) . .
O14 Cd1 O15 Cd3 -98.8(2) 1_554 .
O2 Cd1 O15 Cd3 170.2(2) . .
O9 Cd1 O15 Cd3 88.8(2) . .
C7 Cd1 O15 Cd3 172.0(2) . .
Cd2 Cd1 O15 Cd3 -131.8(3) . .
O3 Cd3 O15 Cd2 -92.2(3) 1_655 .
O10 Cd3 O15 Cd2 79.4(3) 2_565 .
O16 Cd3 O15 Cd2 148.7(6) 2_665 .
O16 Cd3 O15 Cd2 173.8(3) . .
O6 Cd3 O15 Cd2 -6.9(3) 2 .
O3 Cd3 O15 Cd1 27.1(2) 1_655 .
O10 Cd3 O15 Cd1 -161.3(2) 2_565 .
O16 Cd3 O15 Cd1 -92.0(8) 2_665 .
O16 Cd3 O15 Cd1 -66.9(2) . .
O6 Cd3 O15 Cd1 112.3(2) 2 .
O11 Cd4 O16 Cd3 -24.7(3) 1_655 2_665
O8 Cd4 O16 Cd3 154.0(2) . 2_665
O7 Cd4 O16 Cd3 70.2(3) 1_665 2_665
O9 Cd4 O16 Cd3 165.7(2) . 2_665
O4 Cd4 O16 Cd3 -118.0(2) 1_655 2_665
C29 Cd4 O16 Cd3 159.9(2) . 2_665
O11 Cd4 O16 Cd3 88.1(3) 1_655 .
O8 Cd4 O16 Cd3 -93.2(4) . .
O7 Cd4 O16 Cd3 -177.0(3) 1_665 .
O9 Cd4 O16 Cd3 -81.5(3) . .
O4 Cd4 O16 Cd3 -5.2(3) 1_655 .
C29 Cd4 O16 Cd3 -87.3(3) . .
O3 Cd3 O16 Cd4 -17.2(3) 1_655 .
O10 Cd3 O16 Cd4 159.4(3) 2_565 .
O16 Cd3 O16 Cd4 -113.8(4) 2_665 .
O15 Cd3 O16 Cd4 71.9(3) . .
O6 Cd3 O16 Cd4 -103.8(11) 2 .
O3 Cd3 O16 Cd3 96.6(2) 1_655 2_665
O10 Cd3 O16 Cd3 -86.9(2) 2_565 2_665
O16 Cd3 O16 Cd3 0.0 2_665 2_665
O15 Cd3 O16 Cd3 -174.4(2) . 2_665
O6 Cd3 O16 Cd3 10.0(12) 2 2_665
C47 C47' N1 C45' 169(7) . .
N2 C47' N1 C45' 40(9) . .
C46' C47' N1 C45' 18(3) . .
C46 C47' N1 C45' 7(2) . .
C47 C47' N1 C45 147(6) . .
N2 C47' N1 C45 18(10) . .
C46' C47' N1 C45 -4(4) . .
C45' C47' N1 C45 -21.8(19) . .
C46 C47' N1 C45 -15(3) . .
N2 C47' N1 C47 -129(14) . .
C46' C47' N1 C47 -151(9) . .
C45' C47' N1 C47 -169(7) . .
C46 C47' N1 C47 -162(8) . .
C47 C47' N1 Cd2 -40(8) . .
N2 C47' N1 Cd2 -170(8) . .
C46' C47' N1 Cd2 168.5(18) . .
C45' C47' N1 Cd2 151(2) . .
C46 C47' N1 Cd2 157.8(15) . .
C45 C45' N1 C47' -144(3) . .
N2' C45' N1 C47' -74(5) . .
C46 C45' N1 C47' -9(3) . .
C46' C45' N1 C47' -14(3) . .
N2' C45' N1 C45 70(5) . .
C46 C45' N1 C45 135(4) . .
C47' C45' N1 C45 144(3) . .
C46' C45' N1 C45 130(4) . .
C45 C45' N1 C47 -140(3) . .
N2' C45' N1 C47 -70(5) . .
C46 C45' N1 C47 -5(3) . .
C47' C45' N1 C47 5(3) . .
C46' C45' N1 C47 -9(3) . .
C45 C45' N1 Cd2 66(3) . .
N2' C45' N1 Cd2 136(4) . .
C46 C45' N1 Cd2 -159.4(19) . .
C47' C45' N1 Cd2 -150(3) . .
C46' C45' N1 Cd2 -163.9(17) . .
C45' C45 N1 C47' 36(3) . .
N2' C45 N1 C47' 5(3) . .
N2' C45 N1 C45' -32(2) . .
C45' C45 N1 C47 52(4) . .
N2' C45 N1 C47 21(3) . .
C45' C45 N1 Cd2 -138(2) . .
N2' C45 N1 Cd2 -169.6(12) . .
N2 C47 N1 C47' 16(5) . .
C46' C47 N1 C47' 19(6) . .
C47' C47 N1 C45' -11(7) . .
N2 C47 N1 C45' 5(3) . .
C46' C47 N1 C45' 8(2) . .
C47' C47 N1 C45 -40(7) . .
N2 C47 N1 C45 -24(3) . .
C46' C47 N1 C45 -21(3) . .
C47' C47 N1 Cd2 150(6) . .
N2 C47 N1 Cd2 166.7(17) . .
C46' C47 N1 Cd2 169.2(12) . .
O13 Cd2 N1 C47' -103(3) 1_554 .
O15 Cd2 N1 C47' 80(3) . .
O1W Cd2 N1 C47' -12(3) . .
O2W Cd2 N1 C47' 175(3) . .
Cd1 Cd2 N1 C47' 83(3) . .
O13 Cd2 N1 C45' 31(2) 1_554 .
O15 Cd2 N1 C45' -146(2) . .
O1W Cd2 N1 C45' 123(2) . .
O2W Cd2 N1 C45' -51(2) . .
Cd1 Cd2 N1 C45' -142(2) . .
O13 Cd2 N1 C45 68.9(13) 1_554 .
O15 Cd2 N1 C45 -108.2(12) . .
O1W Cd2 N1 C45 160.4(12) . .
O2W Cd2 N1 C45 -13.1(12) . .
Cd1 Cd2 N1 C45 -105(2) . .
O13 Cd2 N1 C47 -120.4(15) 1_554 .
O15 Cd2 N1 C47 62.4(16) . .
O1W Cd2 N1 C47 -29.0(16) . .
O2W Cd2 N1 C47 157.6(15) . .
Cd1 Cd2 N1 C47 66(3) . .
C46 C46' N2 C47' -101(20) . .
N2' C46' N2 C47' 42(11) . .
C45' C46' N2 C47' -5(4) . .
C47 C46' N2 C47' 9(3) . .
C46 C46' N2 C47 -110(20) . .
C47' C46' N2 C47 -9(3) . .
N2' C46' N2 C47 33(13) . .
C45' C46' N2 C47 -14(5) . .
C47' C46' N2 C46 101(20) . .
N2' C46' N2 C46 143(29) . .
C45' C46' N2 C46 96(21) . .
C47 C46' N2 C46 110(20) . .
C46 C46' N2 C48 83(20) . 2_564
C47' C46' N2 C48 -176(4) . 2_564
N2' C46' N2 C48 -134(10) . 2_564
C45' C46' N2 C48 179(2) . 2_564
C47 C46' N2 C48 -167(5) . 2_564
C47 C47' N2 C46' -164(6) . .
N1 C47' N2 C46' -29(10) . .
C45' C47' N2 C46' 4(3) . .
C46 C47' N2 C46' 9(3) . .
N1 C47' N2 C47 135(13) . .
C46' C47' N2 C47 164(6) . .
C45' C47' N2 C47 168(7) . .
C46 C47' N2 C47 173(5) . .
C47 C47' N2 C46 -173(5) . .
N1 C47' N2 C46 -38(9) . .
C46' C47' N2 C46 -9(3) . .
C45' C47' N2 C46 -5(2) . .
C47 C47' N2 C48 7(10) . 2_564
N1 C47' N2 C48 143(7) . 2_564
C46' C47' N2 C48 172(8) . 2_564
C45' C47' N2 C48 176(6) . 2_564
C46 C47' N2 C48 -179(7) . 2_564
C47' C47 N2 C46' 16(6) . .
N1 C47 N2 C46' 5(4) . .
N1 C47 N2 C47' -11(3) . .
C46' C47 N2 C47' -16(6) . .
C47' C47 N2 C46 7(5) . .
N1 C47 N2 C46 -4(3) . .
C46' C47 N2 C46 -9(3) . .
C47' C47 N2 C48 -177(4) . 2_564
N1 C47 N2 C48 172(2) . 2_564
C46' C47 N2 C48 167(5) . 2_564
N2' C46 N2 C46' -21(17) . .
C45' C46 N2 C46' -71(19) . .
C47' C46 N2 C46' -77(20) . .
C46' C46 N2 C47' 77(20) . .
N2' C46 N2 C47' 55(4) . .
C45' C46 N2 C47' 5(3) . .
C46' C46 N2 C47 73(20) . .
N2' C46 N2 C47 52(5) . .
C45' C46 N2 C47 2(3) . .
C47' C46 N2 C47 -4(3) . .
C46' C46 N2 C48 -104(20) . 2_564
N2' C46 N2 C48 -125(4) . 2_564
C45' C46 N2 C48 -175(2) . 2_564
C47' C46 N2 C48 180(3) . 2_564
C45 C45' N2' C46 164(3) . .
N1 C45' N2' C46 92(5) . .
C47' C45' N2' C46 41(3) . .
C46' C45' N2' C46 19(2) . .
N1 C45' N2' C45 -72(5) . .
C46 C45' N2' C45 -164(3) . .
C47' C45' N2' C45 -123(4) . .
C46' C45' N2' C45 -145(3) . .
C45 C45' N2' C46' 145(3) . .
N1 C45' N2' C46' 73(5) . .
C46 C45' N2' C46' -19(2) . .
C47' C45' N2' C46' 22(3) . .
C45 C45' N2' C48' -71(6) . .
N1 C45' N2' C48' -142(4) . .
C46 C45' N2' C48' 125(6) . .
C47' C45' N2' C48' 167(4) . .
C46' C45' N2' C48' 145(5) . .
C46' C46 N2' C45' -78(9) . .
N2 C46 N2' C45' -71(4) . .
C47' C46 N2' C45' -33(2) . .
C46' C46 N2' C45 -66(9) . .
C45' C46 N2' C45 12(2) . .
N2 C46 N2' C45 -59(5) . .
C47' C46 N2' C45 -21(3) . .
C45' C46 N2' C46' 78(9) . .
N2 C46 N2' C46' 7(6) . .
C47' C46 N2' C46' 45(8) . .
C46' C46 N2' C48' 128(8) . .
C45' C46 N2' C48' -154(3) . .
N2 C46 N2' C48' 135(3) . .
C47' C46 N2' C48' 173(2) . .
N1 C45 N2' C45' 32(2) . .
C45' C45 N2' C46 -18(4) . .
N1 C45 N2' C46 14(3) . .
C45' C45 N2' C46' -35(3) . .
N1 C45 N2' C46' -4(2) . .
C45' C45 N2' C48' 148(3) . .
N1 C45 N2' C48' 179.7(17) . .
C46 C46' N2' C45' 97(9) . .
N2 C46' N2' C45' -60(12) . .
C47' C46' N2' C45' -23(3) . .
C47 C46' N2' C45' -35(3) . .
N2 C46' N2' C46 -157(19) . .
C47' C46' N2' C46 -120(10) . .
C45' C46' N2' C46 -97(9) . .
C47 C46' N2' C46 -131(10) . .
C46 C46' N2' C45 121(9) . .
N2 C46' N2' C45 -36(12) . .
C47' C46' N2' C45 2(3) . .
C45' C46' N2' C45 24(2) . .
C47 C46' N2' C45 -10(3) . .
C46 C46' N2' C48' -62(9) . .
N2 C46' N2' C48' 140(11) . .
C47' C46' N2' C48' 178(2) . .
C45' C46' N2' C48' -159(3) . .
C47 C46' N2' C48' 166(2) . .
C48 C48' N2' C45' 145(5) . .
C48 C48' N2' C46 -99(3) . .
C48 C48' N2' C45 95(2) . .
C48 C48' N2' C46' -80(3) . .
